data_7033756
loop_
_publ_author_name
'Kar, Gopa'
'Priv\'er, Steven H'
'Jones, Lathe A.'
'Guo, Si-Xuan'
'Torriero, Angel A. J.'
'Bond, Alan M.'
'Bennett, Martin A.'
'Bhargava, Suresh K.'

_publ_section_title
;
 Cyclopalladated complexes containing 2-C6R4PPh2 ligands (R = H, F):
 one-electron electrochemical reduction leading to metal-carbon \s-bond
 cleavage via palladium(i).
;
_journal_issue 7
_journal_name_full 'Dalton transactions (Cambridge, England : 2003)'
_journal_page_first 3367
_journal_page_last 3377
_journal_paper_doi 10.1039/c4dt03268c
_journal_volume 44
_journal_year 2015
_chemical_formula_moiety 'C23 H11 F10 O2 P Pd'
_chemical_formula_sum 'C23 H11 F10 O2 P Pd'
_chemical_formula_weight 646.69
_chemical_name_systematic
;
 ?
;
_space_group_crystal_system triclinic
_space_group_IT_number 2
_space_group_name_Hall '-P 1'
_space_group_name_H-M_alt 'P -1'
_symmetry_space_group_name_Hall '-P 1'
_symmetry_space_group_name_H-M 'P -1'
_atom_sites_solution_hydrogens geom
_audit_creation_method SHELXL-2013
_audit_update_record
;
2014-09-16 deposited with the CCDC.
2015-01-06 downloaded from the CCDC.
;
_cell_angle_alpha 75.895(2)
_cell_angle_beta 78.581(2)
_cell_angle_gamma 82.601(2)
_cell_formula_units_Z 4
_cell_length_a 11.3594(9)
_cell_length_b 14.5809(12)
_cell_length_c 14.5984(12)
_cell_measurement_reflns_used 9882
_cell_measurement_temperature 150(2)
_cell_measurement_theta_max 27.79
_cell_measurement_theta_min 2.43
_cell_volume 2290.4(3)
_computing_cell_refinement 'Bruker SAINT'
_computing_data_collection 'Bruker APEX2'
_computing_data_reduction 'Bruker SAINT'
_computing_molecular_graphics 'SHELXL-2013 (Sheldrick, 2013)'
_computing_publication_material 'SHELXL-2013 (Sheldrick, 2013)'
_computing_structure_refinement 'SHELXL-2013 (Sheldrick, 2013)'
_computing_structure_solution 'SHELXS-97 (Sheldrick, 2008)'
_diffrn_ambient_temperature 150(2)
_diffrn_measured_fraction_theta_full 0.998
_diffrn_measured_fraction_theta_max 0.996
_diffrn_measurement_device_type 'Bruker APEX-II CCD'
_diffrn_measurement_method 'phi and omega scans'
_diffrn_radiation_monochromator graphite
_diffrn_radiation_source 'sealed tube'
_diffrn_radiation_type MoK\a
_diffrn_radiation_wavelength 0.71073
_diffrn_reflns_av_R_equivalents 0.0440
_diffrn_reflns_av_unetI/netI 0.0407
_diffrn_reflns_Laue_measured_fraction_full 0.998
_diffrn_reflns_Laue_measured_fraction_max 0.996
_diffrn_reflns_limit_h_max 15
_diffrn_reflns_limit_h_min -15
_diffrn_reflns_limit_k_max 19
_diffrn_reflns_limit_k_min -19
_diffrn_reflns_limit_l_max 19
_diffrn_reflns_limit_l_min -19
_diffrn_reflns_number 51891
_diffrn_reflns_point_group_measured_fraction_full 0.998
_diffrn_reflns_point_group_measured_fraction_max 0.996
_diffrn_reflns_theta_full 25.242
_diffrn_reflns_theta_max 28.149
_diffrn_reflns_theta_min 1.809
_exptl_absorpt_coefficient_mu 0.982
_exptl_absorpt_correction_T_max 0.961
_exptl_absorpt_correction_T_min 0.886
_exptl_absorpt_correction_type multi-scan
_exptl_absorpt_process_details SADABS
_exptl_crystal_colour yellow
_exptl_crystal_density_diffrn 1.875
_exptl_crystal_description needle
_exptl_crystal_F_000 1264
_exptl_crystal_recrystallization_method 'Re-crystallisation from solvent: isopentane'
_exptl_crystal_size_max 0.152
_exptl_crystal_size_mid 0.056
_exptl_crystal_size_min 0.041
_refine_diff_density_max 0.612
_refine_diff_density_min -0.551
_refine_diff_density_rms 0.083
_refine_ls_extinction_method none
_refine_ls_goodness_of_fit_ref 1.030
_refine_ls_hydrogen_treatment constr
_refine_ls_matrix_type full
_refine_ls_number_parameters 667
_refine_ls_number_reflns 11173
_refine_ls_number_restraints 0
_refine_ls_restrained_S_all 1.030
_refine_ls_R_factor_all 0.0479
_refine_ls_R_factor_gt 0.0309
_refine_ls_shift/su_max 0.001
_refine_ls_shift/su_mean 0.000
_refine_ls_structure_factor_coef Fsqd
_refine_ls_weighting_details 'w=1/[\s^2^(Fo^2^)+(0.0260P)^2^+1.1309P] where P=(Fo^2^+2Fc^2^)/3'
_refine_ls_weighting_scheme calc
_refine_ls_wR_factor_gt 0.0632
_refine_ls_wR_factor_ref 0.0677
_reflns_Friedel_coverage 0.000
_reflns_number_gt 8766
_reflns_number_total 11173
_reflns_threshold_expression 'I > 2\s(I)'
_cod_data_source_file c4dt03268c2.cif
_cod_data_source_block shelx
_cod_depositor_comments 'Adding full bibliography for 7033756--7033759.cif.'
_cod_database_code 7033756
_shelx_space_group_comment
;
The symmetry employed for this shelxl refinement is uniquely defined
by the following loop, which should always be used as a source of
symmetry information in preference to the above space-group names.
They are only intended as comments.
;
_shelx_estimated_absorpt_t_min 0.865
_shelx_estimated_absorpt_t_max 0.961
_shelxl_version_number 2013-4

loop_
_space_group_symop_operation_xyz
'x, y, z'
'-x, -y, -z'

loop_
_atom_site_label
_atom_site_type_symbol
_atom_site_fract_x
_atom_site_fract_y
_atom_site_fract_z
_atom_site_U_iso_or_equiv
_atom_site_adp_type
_atom_site_occupancy
_atom_site_site_symmetry_order
_atom_site_calc_flag
_atom_site_refinement_flags_posn
_atom_site_refinement_flags_adp
Pd1 Pd 0.01603(2) 0.84459(2) 0.14015(2) 0.01996(5) Uani 1 1 d . .
Pd2 Pd 0.49082(2) 0.66828(2) 0.57346(2) 0.02106(5) Uani 1 1 d . .
P1 P 0.12410(6) 0.90482(4) 0.21971(4) 0.01948(13) Uani 1 1 d . .
P2 P 0.63577(6) 0.73461(5) 0.46106(5) 0.02165(13) Uani 1 1 d . .
F1 F 0.07645(14) 1.12887(10) 0.26256(10) 0.0295(3) Uani 1 1 d . .
F2 F -0.11157(15) 1.24642(10) 0.19731(12) 0.0369(4) Uani 1 1 d . .
F3 F -0.24777(15) 1.19041(11) 0.09396(13) 0.0433(4) Uani 1 1 d . .
F4 F -0.21171(14) 1.01595(11) 0.05821(12) 0.0365(4) Uani 1 1 d . .
F5 F -0.26546(15) 0.67341(13) 0.02154(11) 0.0450(4) Uani 1 1 d . .
F6 F -0.25042(16) 0.81898(12) -0.05224(13) 0.0472(5) Uani 1 1 d . .
F7 F -0.13817(14) 0.70901(11) -0.10850(10) 0.0341(4) Uani 1 1 d . .
F8 F 0.27230(16) 0.57640(13) 0.08150(16) 0.0623(6) Uani 1 1 d . .
F9 F 0.13069(19) 0.49578(12) 0.07601(14) 0.0572(6) Uani 1 1 d . .
F10 F 0.15441(17) 0.51922(11) 0.20861(11) 0.0444(4) Uani 1 1 d . .
F11 F 0.67804(14) 0.73335(11) 0.21847(10) 0.0319(3) Uani 1 1 d . .
F12 F 0.53548(15) 0.62603(11) 0.16386(11) 0.0377(4) Uani 1 1 d . .
F13 F 0.36321(15) 0.53363(12) 0.29206(11) 0.0379(4) Uani 1 1 d . .
F14 F 0.32302(13) 0.54263(11) 0.47724(11) 0.0312(3) Uani 1 1 d . .
F15 F 0.10662(14) 0.58929(12) 0.73553(12) 0.0411(4) Uani 1 1 d . .
F16 F 0.20759(16) 0.45482(11) 0.76787(13) 0.0469(5) Uani 1 1 d . .
F17 F 0.15468(15) 0.53759(13) 0.87419(11) 0.0429(4) Uani 1 1 d . .
F18 F 0.64188(18) 0.64715(17) 0.85189(15) 0.0682(7) Uani 1 1 d . .
F19 F 0.5379(2) 0.77879(15) 0.84346(16) 0.0708(7) Uani 1 1 d . .
F20 F 0.4724(2) 0.65981(19) 0.94431(13) 0.0783(8) Uani 1 1 d . .
O1 O -0.10173(15) 0.81703(12) 0.05975(12) 0.0242(4) Uani 1 1 d . .
O2 O 0.10096(16) 0.70892(12) 0.14845(12) 0.0256(4) Uani 1 1 d . .
O3 O 0.34079(15) 0.60176(13) 0.65353(12) 0.0260(4) Uani 1 1 d . .
O4 O 0.52801(16) 0.69736(13) 0.69678(12) 0.0272(4) Uani 1 1 d . .
C1 C -0.0432(2) 0.97901(17) 0.13966(17) 0.0225(5) Uani 1 1 d . .
C2 C 0.0294(2) 1.01155(16) 0.19011(17) 0.0205(5) Uani 1 1 d . .
C3 C 0.0084(2) 1.10038(17) 0.21055(17) 0.0227(5) Uani 1 1 d . .
C4 C -0.0857(2) 1.15998(17) 0.17768(18) 0.0255(5) Uani 1 1 d . .
C5 C -0.1566(2) 1.13039(18) 0.12533(19) 0.0280(6) Uani 1 1 d . .
C6 C -0.1361(2) 1.04061(18) 0.10644(18) 0.0253(5) Uani 1 1 d . .
C7 C 0.1132(2) 0.87011(16) 0.34850(16) 0.0197(5) Uani 1 1 d . .
C8 C 0.2086(2) 0.81720(17) 0.38868(18) 0.0237(5) Uani 1 1 d . .
H8 H 0.2812 0.8010 0.3487 0.028 Uiso 1 1 calc R U
C9 C 0.1972(2) 0.78811(19) 0.48778(18) 0.0288(6) Uani 1 1 d . .
H9 H 0.2620 0.7514 0.5155 0.035 Uiso 1 1 calc R U
C10 C 0.0927(3) 0.81219(19) 0.54590(18) 0.0306(6) Uani 1 1 d . .
H10 H 0.0860 0.7924 0.6136 0.037 Uiso 1 1 calc R U
C11 C -0.0023(3) 0.8649(2) 0.50660(19) 0.0326(6) Uani 1 1 d . .
H11 H -0.0742 0.8816 0.5471 0.039 Uiso 1 1 calc R U
C12 C 0.0075(2) 0.89371(19) 0.40735(18) 0.0285(6) Uani 1 1 d . .
H12 H -0.0581 0.9294 0.3799 0.034 Uiso 1 1 calc R U
C13 C 0.2809(2) 0.91417(16) 0.17035(16) 0.0202(5) Uani 1 1 d . .
C14 C 0.3419(2) 0.84509(18) 0.12283(17) 0.0244(5) Uani 1 1 d . .
H14 H 0.2996 0.7964 0.1145 0.029 Uiso 1 1 calc R U
C15 C 0.4643(2) 0.84762(19) 0.08777(19) 0.0306(6) Uani 1 1 d . .
H15 H 0.5062 0.8002 0.0561 0.037 Uiso 1 1 calc R U
C16 C 0.5254(2) 0.9187(2) 0.09879(19) 0.0329(6) Uani 1 1 d . .
H16 H 0.6094 0.9202 0.0748 0.039 Uiso 1 1 calc R U
C17 C 0.4648(3) 0.9880(2) 0.1446(2) 0.0332(6) Uani 1 1 d . .
H17 H 0.5072 1.0375 0.1511 0.040 Uiso 1 1 calc R U
C18 C 0.3432(2) 0.98572(18) 0.18119(18) 0.0271(6) Uani 1 1 d . .
H18 H 0.3023 1.0329 0.2136 0.033 Uiso 1 1 calc R U
C19 C -0.1881(2) 0.73579(18) -0.02743(18) 0.0263(5) Uani 1 1 d . .
C20 C -0.0926(2) 0.74155(18) 0.03119(17) 0.0219(5) Uani 1 1 d . .
C21 C -0.0096(2) 0.66240(17) 0.04658(17) 0.0241(5) Uani 1 1 d . .
H21 H -0.0131 0.6125 0.0161 0.029 Uiso 1 1 calc R U
C22 C 0.0773(2) 0.65202(16) 0.10335(17) 0.0213(5) Uani 1 1 d . .
C23 C 0.1595(2) 0.55966(18) 0.11698(19) 0.0274(6) Uani 1 1 d . .
C24 C 0.4802(2) 0.64513(17) 0.44661(17) 0.0219(5) Uani 1 1 d . .
C25 C 0.5703(2) 0.69273(17) 0.37829(17) 0.0223(5) Uani 1 1 d . .
C26 C 0.5905(2) 0.68841(18) 0.28337(18) 0.0244(5) Uani 1 1 d . .
C27 C 0.5184(2) 0.63446(18) 0.25502(18) 0.0272(6) Uani 1 1 d . .
C28 C 0.4299(2) 0.58667(18) 0.32135(19) 0.0271(6) Uani 1 1 d . .
C29 C 0.4105(2) 0.59204(18) 0.41695(18) 0.0233(5) Uani 1 1 d . .
C30 C 0.7874(2) 0.68461(17) 0.46752(18) 0.0234(5) Uani 1 1 d . .
C31 C 0.8744(2) 0.68698(18) 0.38553(19) 0.0284(6) Uani 1 1 d . .
H31 H 0.8537 0.7133 0.3240 0.034 Uiso 1 1 calc R U
C32 C 0.9915(3) 0.65069(19) 0.3941(2) 0.0340(6) Uani 1 1 d . .
H32 H 1.0513 0.6518 0.3383 0.041 Uiso 1 1 calc R U
C33 C 1.0210(2) 0.61301(19) 0.4834(2) 0.0362(7) Uani 1 1 d . .
H33 H 1.1016 0.5885 0.4889 0.043 Uiso 1 1 calc R U
C34 C 0.9358(2) 0.6103(2) 0.5646(2) 0.0347(7) Uani 1 1 d . .
H34 H 0.9576 0.5844 0.6258 0.042 Uiso 1 1 calc R U
C35 C 0.8176(2) 0.64528(18) 0.55758(19) 0.0280(6) Uani 1 1 d . .
H35 H 0.7579 0.6424 0.6137 0.034 Uiso 1 1 calc R U
C36 C 0.6403(2) 0.86175(18) 0.43402(18) 0.0248(5) Uani 1 1 d . .
C37 C 0.6615(3) 0.9021(2) 0.5052(2) 0.0371(7) Uani 1 1 d . .
H37 H 0.6700 0.8630 0.5663 0.045 Uiso 1 1 calc R U
C38 C 0.6706(3) 0.9988(2) 0.4883(2) 0.0455(8) Uani 1 1 d . .
H38 H 0.6873 1.0257 0.5370 0.055 Uiso 1 1 calc R U
C39 C 0.6553(3) 1.0557(2) 0.4007(2) 0.0439(8) Uani 1 1 d . .
H39 H 0.6591 1.1223 0.3893 0.053 Uiso 1 1 calc R U
C40 C 0.6345(3) 1.0166(2) 0.3300(2) 0.0489(8) Uani 1 1 d . .
H40 H 0.6257 1.0562 0.2692 0.059 Uiso 1 1 calc R U
C41 C 0.6260(3) 0.9196(2) 0.3459(2) 0.0399(7) Uani 1 1 d . .
H41 H 0.6105 0.8931 0.2965 0.048 Uiso 1 1 calc R U
C42 C 0.1941(2) 0.54245(18) 0.78130(18) 0.0266(6) Uani 1 1 d . .
C43 C 0.3112(2) 0.59086(17) 0.74341(17) 0.0217(5) Uani 1 1 d . .
C44 C 0.3698(2) 0.61557(18) 0.80764(18) 0.0259(5) Uani 1 1 d . .
H44 H 0.3382 0.5978 0.8742 0.031 Uiso 1 1 calc R U
C45 C 0.4724(2) 0.66496(18) 0.77953(18) 0.0253(5) Uani 1 1 d . .
C46 C 0.5313(3) 0.6866(2) 0.8567(2) 0.0366(7) Uani 1 1 d . .

loop_
_atom_site_aniso_label
_atom_site_aniso_U_11
_atom_site_aniso_U_22
_atom_site_aniso_U_33
_atom_site_aniso_U_23
_atom_site_aniso_U_13
_atom_site_aniso_U_12
Pd1 0.02113(10) 0.01985(9) 0.02111(10) -0.00692(7) -0.00643(8) -0.00104(7)
Pd2 0.01693(10) 0.02605(10) 0.02021(10) -0.00416(7) -0.00291(7) -0.00436(8)
P1 0.0207(3) 0.0193(3) 0.0198(3) -0.0065(2) -0.0058(3) 0.0005(2)
P2 0.0181(3) 0.0250(3) 0.0216(3) -0.0039(3) -0.0029(3) -0.0042(3)
F1 0.0376(9) 0.0264(8) 0.0296(8) -0.0122(6) -0.0114(7) -0.0009(7)
F2 0.0416(10) 0.0235(8) 0.0470(10) -0.0160(7) -0.0090(8) 0.0095(7)
F3 0.0341(9) 0.0358(9) 0.0620(11) -0.0117(8) -0.0232(9) 0.0146(8)
F4 0.0302(9) 0.0360(9) 0.0507(10) -0.0122(8) -0.0239(8) 0.0011(7)
F5 0.0382(10) 0.0688(12) 0.0321(9) -0.0057(8) -0.0051(8) -0.0321(9)
F6 0.0467(11) 0.0451(10) 0.0639(12) -0.0268(9) -0.0366(10) 0.0149(9)
F7 0.0361(9) 0.0478(10) 0.0235(8) -0.0142(7) -0.0080(7) -0.0060(8)
F8 0.0313(10) 0.0412(11) 0.0936(16) -0.0013(10) 0.0153(10) 0.0060(8)
F9 0.0846(15) 0.0340(9) 0.0702(13) -0.0317(9) -0.0455(12) 0.0208(10)
F10 0.0615(12) 0.0358(9) 0.0298(9) -0.0005(7) -0.0125(8) 0.0116(9)
F11 0.0340(9) 0.0352(8) 0.0248(8) -0.0054(6) 0.0014(7) -0.0100(7)
F12 0.0488(10) 0.0419(9) 0.0264(8) -0.0131(7) -0.0056(7) -0.0092(8)
F13 0.0406(10) 0.0429(9) 0.0379(9) -0.0143(7) -0.0120(8) -0.0134(8)
F14 0.0218(8) 0.0382(9) 0.0348(9) -0.0091(7) -0.0013(7) -0.0107(7)
F15 0.0226(8) 0.0477(10) 0.0521(11) -0.0042(8) -0.0104(8) -0.0072(8)
F16 0.0421(10) 0.0288(9) 0.0679(12) -0.0183(8) 0.0115(9) -0.0138(8)
F17 0.0403(10) 0.0600(11) 0.0265(9) -0.0085(8) 0.0090(7) -0.0229(9)
F18 0.0432(12) 0.1090(18) 0.0717(14) -0.0481(13) -0.0365(11) 0.0177(12)
F19 0.1032(18) 0.0566(13) 0.0743(15) -0.0338(11) -0.0367(14) -0.0160(13)
F20 0.0728(15) 0.148(2) 0.0255(10) -0.0202(12) -0.0052(10) -0.0563(15)
O1 0.0248(9) 0.0249(9) 0.0260(9) -0.0088(7) -0.0082(8) -0.0020(7)
O2 0.0289(10) 0.0233(9) 0.0279(9) -0.0084(7) -0.0109(8) 0.0006(8)
O3 0.0221(9) 0.0356(10) 0.0208(9) -0.0058(7) -0.0015(7) -0.0090(8)
O4 0.0250(10) 0.0344(10) 0.0244(9) -0.0079(8) -0.0039(8) -0.0089(8)
C1 0.0211(12) 0.0251(12) 0.0210(12) -0.0048(10) -0.0033(10) -0.0023(10)
C2 0.0179(12) 0.0215(12) 0.0203(12) -0.0037(9) -0.0026(10) 0.0015(10)
C3 0.0257(13) 0.0235(12) 0.0193(12) -0.0068(10) -0.0021(10) -0.0026(10)
C4 0.0266(14) 0.0213(12) 0.0261(13) -0.0082(10) 0.0012(11) 0.0035(11)
C5 0.0213(13) 0.0274(13) 0.0329(14) -0.0044(11) -0.0070(11) 0.0059(11)
C6 0.0227(13) 0.0269(13) 0.0273(13) -0.0055(11) -0.0069(11) -0.0026(11)
C7 0.0231(12) 0.0182(11) 0.0206(12) -0.0073(9) -0.0062(10) -0.0030(10)
C8 0.0218(13) 0.0237(12) 0.0267(13) -0.0073(10) -0.0071(10) 0.0016(10)
C9 0.0287(14) 0.0304(14) 0.0283(14) -0.0051(11) -0.0124(12) 0.0024(11)
C10 0.0397(16) 0.0344(15) 0.0179(12) -0.0053(11) -0.0062(12) -0.0028(13)
C11 0.0308(15) 0.0408(16) 0.0240(14) -0.0105(12) 0.0011(12) 0.0019(13)
C12 0.0271(14) 0.0306(14) 0.0271(14) -0.0065(11) -0.0061(11) 0.0024(11)
C13 0.0208(12) 0.0212(12) 0.0191(12) -0.0025(9) -0.0071(10) -0.0018(10)
C14 0.0244(13) 0.0244(13) 0.0254(13) -0.0076(10) -0.0049(11) -0.0014(10)
C15 0.0258(14) 0.0320(14) 0.0315(14) -0.0069(12) -0.0022(12) 0.0022(12)
C16 0.0233(14) 0.0398(16) 0.0305(15) 0.0008(12) -0.0027(11) -0.0045(12)
C17 0.0316(15) 0.0330(15) 0.0383(16) -0.0061(12) -0.0109(13) -0.0105(12)
C18 0.0306(14) 0.0242(13) 0.0290(14) -0.0081(11) -0.0091(11) -0.0013(11)
C19 0.0255(14) 0.0289(14) 0.0270(13) -0.0080(11) -0.0063(11) -0.0058(11)
C20 0.0219(13) 0.0279(13) 0.0173(12) -0.0061(10) -0.0021(10) -0.0071(10)
C21 0.0275(14) 0.0223(12) 0.0254(13) -0.0100(10) -0.0060(11) -0.0017(10)
C22 0.0239(13) 0.0195(12) 0.0196(12) -0.0044(9) -0.0011(10) -0.0025(10)
C23 0.0304(14) 0.0256(13) 0.0276(14) -0.0079(11) -0.0054(11) -0.0026(11)
C24 0.0178(12) 0.0251(12) 0.0212(12) -0.0046(10) -0.0028(10) 0.0020(10)
C25 0.0177(12) 0.0236(12) 0.0255(13) -0.0054(10) -0.0047(10) -0.0003(10)
C26 0.0231(13) 0.0249(13) 0.0233(13) -0.0041(10) -0.0013(10) -0.0022(10)
C27 0.0329(15) 0.0278(13) 0.0213(13) -0.0074(10) -0.0064(11) 0.0021(11)
C28 0.0242(13) 0.0259(13) 0.0345(15) -0.0091(11) -0.0105(11) -0.0010(11)
C29 0.0143(12) 0.0272(13) 0.0271(13) -0.0047(10) -0.0029(10) -0.0010(10)
C30 0.0213(13) 0.0219(12) 0.0276(13) -0.0045(10) -0.0042(10) -0.0060(10)
C31 0.0254(14) 0.0299(14) 0.0294(14) -0.0066(11) -0.0027(11) -0.0042(11)
C32 0.0267(14) 0.0292(14) 0.0428(17) -0.0086(12) 0.0046(12) -0.0056(12)
C33 0.0197(14) 0.0270(14) 0.062(2) -0.0072(13) -0.0116(13) -0.0008(11)
C34 0.0273(15) 0.0358(15) 0.0405(16) 0.0010(13) -0.0160(13) -0.0032(12)
C35 0.0255(14) 0.0301(14) 0.0276(14) -0.0017(11) -0.0055(11) -0.0068(11)
C36 0.0205(13) 0.0260(13) 0.0273(13) -0.0061(10) -0.0027(10) -0.0018(10)
C37 0.0400(17) 0.0341(15) 0.0415(17) -0.0116(13) -0.0152(14) 0.0003(13)
C38 0.051(2) 0.0373(17) 0.058(2) -0.0233(16) -0.0177(17) -0.0020(15)
C39 0.0464(19) 0.0275(15) 0.058(2) -0.0093(14) -0.0067(16) -0.0061(14)
C40 0.068(2) 0.0315(16) 0.0439(19) 0.0022(14) -0.0118(17) -0.0103(16)
C41 0.059(2) 0.0298(15) 0.0327(16) -0.0045(12) -0.0127(15) -0.0090(14)
C42 0.0254(14) 0.0270(13) 0.0264(13) -0.0057(11) -0.0008(11) -0.0049(11)
C43 0.0188(12) 0.0198(12) 0.0246(13) -0.0030(10) -0.0031(10) 0.0002(10)
C44 0.0234(13) 0.0341(14) 0.0202(12) -0.0072(11) -0.0030(10) -0.0024(11)
C45 0.0243(13) 0.0272(13) 0.0254(13) -0.0076(11) -0.0068(11) 0.0009(11)
C46 0.0308(16) 0.0533(19) 0.0302(15) -0.0146(14) -0.0059(13) -0.0087(14)

loop_
_atom_type_symbol
_atom_type_description
_atom_type_scat_dispersion_real
_atom_type_scat_dispersion_imag
_atom_type_scat_source
C C 0.0033 0.0016 'International Tables Vol C Tables 4.2.6.8 and 6.1.1.4'
H H 0.0000 0.0000 'International Tables Vol C Tables 4.2.6.8 and 6.1.1.4'
O O 0.0106 0.0060 'International Tables Vol C Tables 4.2.6.8 and 6.1.1.4'
F F 0.0171 0.0103 'International Tables Vol C Tables 4.2.6.8 and 6.1.1.4'
P P 0.1023 0.0942 'International Tables Vol C Tables 4.2.6.8 and 6.1.1.4'
Pd Pd -0.9988 1.0072 'International Tables Vol C Tables 4.2.6.8 and 6.1.1.4'

loop_
_geom_angle_atom_site_label_1
_geom_angle_atom_site_label_2
_geom_angle_atom_site_label_3
_geom_angle
C1 Pd1 O2 170.99(9)
C1 Pd1 O1 98.11(8)
O2 Pd1 O1 90.66(6)
C1 Pd1 P1 69.97(7)
O2 Pd1 P1 101.22(5)
O1 Pd1 P1 168.05(5)
C24 Pd2 O3 98.41(9)
C24 Pd2 O4 171.46(9)
O3 Pd2 O4 89.83(7)
C24 Pd2 P2 69.27(7)
O3 Pd2 P2 167.51(5)
O4 Pd2 P2 102.57(5)
C2 P1 C13 114.75(11)
C2 P1 C7 108.89(11)
C13 P1 C7 106.67(11)
C2 P1 Pd1 85.16(8)
C13 P1 Pd1 116.95(8)
C7 P1 Pd1 122.78(8)
C30 P2 C25 112.69(11)
C30 P2 C36 106.42(12)
C25 P2 C36 113.99(11)
C30 P2 Pd2 117.30(9)
C25 P2 Pd2 86.43(8)
C36 P2 Pd2 119.12(9)
C20 O1 Pd1 122.98(16)
C22 O2 Pd1 123.14(15)
C43 O3 Pd2 123.94(16)
C45 O4 Pd2 123.49(17)
C6 C1 C2 117.7(2)
C6 C1 Pd1 135.76(19)
C2 C1 Pd1 106.45(16)
C3 C2 C1 122.6(2)
C3 C2 P1 138.6(2)
C1 C2 P1 98.42(17)
F1 C3 C4 119.9(2)
F1 C3 C2 121.7(2)
C4 C3 C2 118.4(2)
F2 C4 C3 120.8(2)
F2 C4 C5 119.2(2)
C3 C4 C5 120.0(2)
F3 C5 C4 118.5(2)
F3 C5 C6 120.3(2)
C4 C5 C6 121.2(2)
F4 C6 C1 122.4(2)
F4 C6 C5 117.6(2)
C1 C6 C5 120.0(2)
C12 C7 C8 120.0(2)
C12 C7 P1 119.77(18)
C8 C7 P1 120.23(18)
C7 C8 C9 119.5(2)
C7 C8 H8 120.2
C9 C8 H8 120.2
C10 C9 C8 120.4(2)
C10 C9 H9 119.8
C8 C9 H9 119.8
C9 C10 C11 120.5(2)
C9 C10 H10 119.8
C11 C10 H10 119.8
C10 C11 C12 119.8(2)
C10 C11 H11 120.1
C12 C11 H11 120.1
C7 C12 C11 119.9(2)
C7 C12 H12 120.1
C11 C12 H12 120.1
C18 C13 C14 119.7(2)
C18 C13 P1 121.91(19)
C14 C13 P1 118.36(18)
C15 C14 C13 119.9(2)
C15 C14 H14 120.1
C13 C14 H14 120.1
C16 C15 C14 120.1(3)
C16 C15 H15 120.0
C14 C15 H15 120.0
C15 C16 C17 120.1(3)
C15 C16 H16 119.9
C17 C16 H16 119.9
C18 C17 C16 120.5(3)
C18 C17 H17 119.7
C16 C17 H17 119.7
C17 C18 C13 119.7(2)
C17 C18 H18 120.2
C13 C18 H18 120.2
F5 C19 F6 107.9(2)
F5 C19 F7 107.5(2)
F6 C19 F7 106.8(2)
F5 C19 C20 111.0(2)
F6 C19 C20 112.1(2)
F7 C19 C20 111.3(2)
O1 C20 C21 129.3(2)
O1 C20 C19 114.6(2)
C21 C20 C19 116.1(2)
C22 C21 C20 124.2(2)
C22 C21 H21 117.9
C20 C21 H21 117.9
O2 C22 C21 129.3(2)
O2 C22 C23 112.1(2)
C21 C22 C23 118.6(2)
F8 C23 F10 107.2(2)
F8 C23 F9 107.9(2)
F10 C23 F9 106.6(2)
F8 C23 C22 110.6(2)
F10 C23 C22 111.0(2)
F9 C23 C22 113.3(2)
C29 C24 C25 118.2(2)
C29 C24 Pd2 134.01(19)
C25 C24 Pd2 107.74(17)
C26 C25 C24 122.6(2)
C26 C25 P2 140.6(2)
C24 C25 P2 96.42(16)
F11 C26 C25 122.3(2)
F11 C26 C27 119.6(2)
C25 C26 C27 118.1(2)
F12 C27 C28 119.2(2)
F12 C27 C26 120.7(2)
C28 C27 C26 120.0(2)
F13 C28 C27 118.6(2)
F13 C28 C29 120.3(2)
C27 C28 C29 121.1(2)
F14 C29 C24 122.7(2)
F14 C29 C28 117.4(2)
C24 C29 C28 119.9(2)
C31 C30 C35 120.2(2)
C31 C30 P2 121.53(19)
C35 C30 P2 118.3(2)
C32 C31 C30 119.6(3)
C32 C31 H31 120.2
C30 C31 H31 120.2
C33 C32 C31 119.9(3)
C33 C32 H32 120.0
C31 C32 H32 120.0
C34 C33 C32 120.8(3)
C34 C33 H33 119.6
C32 C33 H33 119.6
C33 C34 C35 120.2(3)
C33 C34 H34 119.9
C35 C34 H34 119.9
C34 C35 C30 119.3(3)
C34 C35 H35 120.4
C30 C35 H35 120.4
C41 C36 C37 119.1(2)
C41 C36 P2 123.2(2)
C37 C36 P2 117.7(2)
C38 C37 C36 120.8(3)
C38 C37 H37 119.6
C36 C37 H37 119.6
C39 C38 C37 119.5(3)
C39 C38 H38 120.2
C37 C38 H38 120.2
C40 C39 C38 120.1(3)
C40 C39 H39 119.9
C38 C39 H39 119.9
C39 C40 C41 120.8(3)
C39 C40 H40 119.6
C41 C40 H40 119.6
C36 C41 C40 119.6(3)
C36 C41 H41 120.2
C40 C41 H41 120.2
F16 C42 F17 107.6(2)
F16 C42 F15 107.3(2)
F17 C42 F15 106.8(2)
F16 C42 C43 111.0(2)
F17 C42 C43 113.2(2)
F15 C42 C43 110.7(2)
O3 C43 C44 129.2(2)
O3 C43 C42 111.7(2)
C44 C43 C42 119.1(2)
C43 C44 C45 123.3(2)
C43 C44 H44 118.4
C45 C44 H44 118.4
O4 C45 C44 129.6(2)
O4 C45 C46 111.5(2)
C44 C45 C46 118.8(2)
F18 C46 F20 109.2(3)
F18 C46 F19 106.7(3)
F20 C46 F19 105.4(3)
F18 C46 C45 110.1(2)
F20 C46 C45 114.1(2)
F19 C46 C45 110.9(2)

loop_
_geom_bond_atom_site_label_1
_geom_bond_atom_site_label_2
_geom_bond_distance
Pd1 C1 1.987(2)
Pd1 O2 2.0728(16)
Pd1 O1 2.0782(16)
Pd1 P1 2.2286(6)
Pd2 C24 1.990(2)
Pd2 O3 2.0727(17)
Pd2 O4 2.0780(17)
Pd2 P2 2.2149(7)
P1 C2 1.786(2)
P1 C13 1.794(3)
P1 C7 1.807(2)
P2 C30 1.793(3)
P2 C25 1.794(2)
P2 C36 1.804(3)
F1 C3 1.347(3)
F2 C4 1.343(3)
F3 C5 1.344(3)
F4 C6 1.344(3)
F5 C19 1.323(3)
F6 C19 1.330(3)
F7 C19 1.333(3)
F8 C23 1.314(3)
F9 C23 1.326(3)
F10 C23 1.317(3)
F11 C26 1.345(3)
F12 C27 1.340(3)
F13 C28 1.340(3)
F14 C29 1.346(3)
F15 C42 1.329(3)
F16 C42 1.325(3)
F17 C42 1.329(3)
F18 C46 1.309(3)
F19 C46 1.321(4)
F20 C46 1.311(3)
O1 C20 1.254(3)
O2 C22 1.260(3)
O3 C43 1.264(3)
O4 C45 1.256(3)
C1 C6 1.379(3)
C1 C2 1.400(3)
C2 C3 1.380(3)
C3 C4 1.375(3)
C4 C5 1.383(4)
C5 C6 1.384(4)
C7 C12 1.388(3)
C7 C8 1.389(3)
C8 C9 1.389(3)
C8 H8 0.9500
C9 C10 1.375(4)
C9 H9 0.9500
C10 C11 1.379(4)
C10 H10 0.9500
C11 C12 1.393(4)
C11 H11 0.9500
C12 H12 0.9500
C13 C18 1.389(3)
C13 C14 1.395(3)
C14 C15 1.385(4)
C14 H14 0.9500
C15 C16 1.376(4)
C15 H15 0.9500
C16 C17 1.381(4)
C16 H16 0.9500
C17 C18 1.381(4)
C17 H17 0.9500
C18 H18 0.9500
C19 C20 1.531(3)
C20 C21 1.396(3)
C21 C22 1.381(3)
C21 H21 0.9500
C22 C23 1.531(3)
C24 C29 1.367(3)
C24 C25 1.402(3)
C25 C26 1.375(3)
C26 C27 1.386(4)
C27 C28 1.378(4)
C28 C29 1.389(4)
C30 C31 1.389(4)
C30 C35 1.391(3)
C31 C32 1.384(4)
C31 H31 0.9500
C32 C33 1.375(4)
C32 H32 0.9500
C33 C34 1.370(4)
C33 H33 0.9500
C34 C35 1.387(4)
C34 H34 0.9500
C35 H35 0.9500
C36 C41 1.382(4)
C36 C37 1.385(4)
C37 C38 1.385(4)
C37 H37 0.9500
C38 C39 1.373(4)
C38 H38 0.9500
C39 C40 1.366(4)
C39 H39 0.9500
C40 C41 1.389(4)
C40 H40 0.9500
C41 H41 0.9500
C42 C43 1.527(3)
C43 C44 1.388(3)
C44 C45 1.388(4)
C44 H44 0.9500
C45 C46 1.530(4)

loop_
_geom_torsion_atom_site_label_1
_geom_torsion_atom_site_label_2
_geom_torsion_atom_site_label_3
_geom_torsion_atom_site_label_4
_geom_torsion
C6 C1 C2 C3 2.6(4)
Pd1 C1 C2 C3 -175.0(2)
C6 C1 C2 P1 177.06(19)
Pd1 C1 C2 P1 -0.49(17)
C13 P1 C2 C3 -69.1(3)
C7 P1 C2 C3 50.3(3)
Pd1 P1 C2 C3 173.4(3)
C13 P1 C2 C1 117.92(17)
C7 P1 C2 C1 -122.62(16)
Pd1 P1 C2 C1 0.42(15)
C1 C2 C3 F1 177.3(2)
P1 C2 C3 F1 5.6(4)
C1 C2 C3 C4 -1.8(4)
P1 C2 C3 C4 -173.5(2)
F1 C3 C4 F2 -0.4(4)
C2 C3 C4 F2 178.6(2)
F1 C3 C4 C5 -179.2(2)
C2 C3 C4 C5 -0.1(4)
F2 C4 C5 F3 1.5(4)
C3 C4 C5 F3 -179.8(2)
F2 C4 C5 C6 -177.6(2)
C3 C4 C5 C6 1.1(4)
C2 C1 C6 F4 -179.2(2)
Pd1 C1 C6 F4 -2.6(4)
C2 C1 C6 C5 -1.5(4)
Pd1 C1 C6 C5 175.1(2)
F3 C5 C6 F4 -1.5(4)
C4 C5 C6 F4 177.5(2)
F3 C5 C6 C1 -179.3(2)
C4 C5 C6 C1 -0.3(4)
C2 P1 C7 C12 29.3(2)
C13 P1 C7 C12 153.7(2)
Pd1 P1 C7 C12 -67.2(2)
C2 P1 C7 C8 -152.87(19)
C13 P1 C7 C8 -28.5(2)
Pd1 P1 C7 C8 110.57(19)
C12 C7 C8 C9 0.1(4)
P1 C7 C8 C9 -177.67(19)
C7 C8 C9 C10 -0.6(4)
C8 C9 C10 C11 0.4(4)
C9 C10 C11 C12 0.2(4)
C8 C7 C12 C11 0.5(4)
P1 C7 C12 C11 178.3(2)
C10 C11 C12 C7 -0.7(4)
C2 P1 C13 C18 51.3(2)
C7 P1 C13 C18 -69.4(2)
Pd1 P1 C13 C18 148.74(17)
C2 P1 C13 C14 -131.04(19)
C7 P1 C13 C14 108.28(19)
Pd1 P1 C13 C14 -33.6(2)
C18 C13 C14 C15 0.8(4)
P1 C13 C14 C15 -176.99(19)
C13 C14 C15 C16 -0.8(4)
C14 C15 C16 C17 -0.1(4)
C15 C16 C17 C18 1.1(4)
C16 C17 C18 C13 -1.1(4)
C14 C13 C18 C17 0.2(4)
P1 C13 C18 C17 177.8(2)
Pd1 O1 C20 C21 1.5(4)
Pd1 O1 C20 C19 -179.67(15)
F5 C19 C20 O1 -109.3(2)
F6 C19 C20 O1 11.4(3)
F7 C19 C20 O1 131.0(2)
F5 C19 C20 C21 69.7(3)
F6 C19 C20 C21 -169.6(2)
F7 C19 C20 C21 -50.0(3)
O1 C20 C21 C22 3.7(4)
C19 C20 C21 C22 -175.2(2)
Pd1 O2 C22 C21 -4.4(4)
Pd1 O2 C22 C23 175.91(15)
C20 C21 C22 O2 -2.0(4)
C20 C21 C22 C23 177.7(2)
O2 C22 C23 F8 -63.3(3)
C21 C22 C23 F8 116.9(3)
O2 C22 C23 F10 55.5(3)
C21 C22 C23 F10 -124.2(3)
O2 C22 C23 F9 175.3(2)
C21 C22 C23 F9 -4.4(3)
C29 C24 C25 C26 0.4(4)
Pd2 C24 C25 C26 177.60(19)
C29 C24 C25 P2 -173.87(19)
Pd2 C24 C25 P2 3.34(16)
C30 P2 C25 C26 -57.1(3)
C36 P2 C25 C26 64.4(3)
Pd2 P2 C25 C26 -175.2(3)
C30 P2 C25 C24 115.31(16)
C36 P2 C25 C24 -123.26(16)
Pd2 P2 C25 C24 -2.86(14)
C24 C25 C26 F11 -179.2(2)
P2 C25 C26 F11 -8.2(4)
C24 C25 C26 C27 -0.1(4)
P2 C25 C26 C27 170.9(2)
F11 C26 C27 F12 0.5(4)
C25 C26 C27 F12 -178.6(2)
F11 C26 C27 C28 178.8(2)
C25 C26 C27 C28 -0.3(4)
F12 C27 C28 F13 -0.4(3)
C26 C27 C28 F13 -178.7(2)
F12 C27 C28 C29 178.8(2)
C26 C27 C28 C29 0.5(4)
C25 C24 C29 F14 179.0(2)
Pd2 C24 C29 F14 2.7(4)
C25 C24 C29 C28 -0.2(3)
Pd2 C24 C29 C28 -176.50(19)
F13 C28 C29 F14 -0.2(3)
C27 C28 C29 F14 -179.5(2)
F13 C28 C29 C24 179.0(2)
C27 C28 C29 C24 -0.3(4)
C25 P2 C30 C31 51.5(2)
C36 P2 C30 C31 -74.1(2)
Pd2 P2 C30 C31 149.55(18)
C25 P2 C30 C35 -130.3(2)
C36 P2 C30 C35 104.1(2)
Pd2 P2 C30 C35 -32.3(2)
C35 C30 C31 C32 -0.5(4)
P2 C30 C31 C32 177.6(2)
C30 C31 C32 C33 -0.3(4)
C31 C32 C33 C34 0.4(4)
C32 C33 C34 C35 0.4(4)
C33 C34 C35 C30 -1.2(4)
C31 C30 C35 C34 1.3(4)
P2 C30 C35 C34 -176.9(2)
C30 P2 C36 C41 108.2(3)
C25 P2 C36 C41 -16.6(3)
Pd2 P2 C36 C41 -116.4(2)
C30 P2 C36 C37 -70.4(2)
C25 P2 C36 C37 164.7(2)
Pd2 P2 C36 C37 64.9(2)
C41 C36 C37 C38 -1.1(4)
P2 C36 C37 C38 177.6(2)
C36 C37 C38 C39 1.7(5)
C37 C38 C39 C40 -1.8(5)
C38 C39 C40 C41 1.4(5)
C37 C36 C41 C40 0.7(5)
P2 C36 C41 C40 -178.0(3)
C39 C40 C41 C36 -0.8(5)
Pd2 O3 C43 C44 -2.6(4)
Pd2 O3 C43 C42 178.00(15)
F16 C42 C43 O3 64.6(3)
F17 C42 C43 O3 -174.3(2)
F15 C42 C43 O3 -54.4(3)
F16 C42 C43 C44 -114.9(3)
F17 C42 C43 C44 6.2(3)
F15 C42 C43 C44 126.1(2)
O3 C43 C44 C45 4.8(4)
C42 C43 C44 C45 -175.9(2)
Pd2 O4 C45 C44 -8.7(4)
Pd2 O4 C45 C46 171.74(17)
C43 C44 C45 O4 1.8(4)
C43 C44 C45 C46 -178.7(2)
O4 C45 C46 F18 -61.0(3)
C44 C45 C46 F18 119.4(3)
O4 C45 C46 F20 175.8(3)
C44 C45 C46 F20 -3.8(4)
O4 C45 C46 F19 56.9(3)
C44 C45 C46 F19 -122.7(3)
